data_1551676
loop_
_publ_author_name
'ISHIMARU, Yoshihiro'
'YOKOMIZO, Kunihiko'
'FUJIHARA, Takashi'

_publ_section_title
;
 Crystal Structure of Nickel(II)
 5,10,15,20-Tetraphenyl[1,2-c](4&amp;prime;,5&amp;prime;-dimethyl)imidazolylpyrrolo-21-ethylcarboxylporphyrin
;
_journal_issue 0
_journal_name_full 'X-ray Structure Analysis Online'
_journal_page_first 39
_journal_paper_doi 10.2116/xraystruct.29.39
_journal_volume 29
_journal_year 2013
_chemical_formula_sum 'C58 H41 N7 Ni O2'
_chemical_formula_weight 926.69
_space_group_IT_number 14
_space_group_name_Hall '-P 2yn'
_space_group_name_H-M_alt 'P 1 21/n 1'
_symmetry_cell_setting monoclinic
_symmetry_space_group_name_Hall '-P 2yn'
_symmetry_space_group_name_H-M 'P 1 21/n 1'
_atom_sites_solution_hydrogens geom
_atom_sites_solution_primary direct
_atom_sites_solution_secondary difmap
_audit_creation_method SHELXL-97
_cell_angle_alpha 90.00
_cell_angle_beta 92.289(4)
_cell_angle_gamma 90.00
_cell_formula_units_Z 4
_cell_length_a 17.002(5)
_cell_length_b 11.984(3)
_cell_length_c 24.361(7)
_cell_measurement_reflns_used 5233
_cell_measurement_temperature 150(2)
_cell_measurement_theta_max 21.92
_cell_measurement_theta_min 2.22
_cell_volume 4960(2)
_computing_cell_refinement 'Bruker SAINT (Bruker, 2008)'
_computing_data_collection 'Bruker APEX2 (Bruker, 2008)'
_computing_data_reduction 'Bruker SAINT and XPREP (Bruker, 2008)'
_computing_molecular_graphics 'Ortep-3 for Windows (Farrugia, 1997)'
_computing_publication_material 'Bruker XCIF (Bruker, 2008)'
_computing_structure_refinement 'SHELXL97 (Sheldrick, 2008)'
_computing_structure_solution 'SHELXS97 (Sheldrick, 2008)'
_diffrn_ambient_temperature 150(2)
_diffrn_detector_area_resol_mean 8.333
_diffrn_measured_fraction_theta_full 1.000
_diffrn_measured_fraction_theta_max 1.000
_diffrn_measurement_device_type 'Bruker APEXII CCD area-detector'
_diffrn_measurement_method '\f and \w'
_diffrn_radiation_monochromator 'Bruker Helios multilayer confocal mirror'
_diffrn_radiation_source 'Bruker TXS fine-focus rotating anode'
_diffrn_radiation_type MoK\a
_diffrn_radiation_wavelength 0.71073
_diffrn_reflns_av_R_equivalents 0.1073
_diffrn_reflns_av_sigmaI/netI 0.0998
_diffrn_reflns_limit_h_max 21
_diffrn_reflns_limit_h_min -21
_diffrn_reflns_limit_k_max 14
_diffrn_reflns_limit_k_min -14
_diffrn_reflns_limit_l_max 30
_diffrn_reflns_limit_l_min -30
_diffrn_reflns_number 51432
_diffrn_reflns_theta_full 26.37
_diffrn_reflns_theta_max 26.37
_diffrn_reflns_theta_min 1.43
_exptl_absorpt_coefficient_mu 0.441
_exptl_absorpt_correction_T_max 0.9912
_exptl_absorpt_correction_T_min 0.9490
_exptl_absorpt_correction_type multi-scan
_exptl_absorpt_process_details SADABS2008/1(Bruker,2008)
_exptl_crystal_colour violet
_exptl_crystal_density_diffrn 1.241
_exptl_crystal_density_method 'not measured'
_exptl_crystal_description plate
_exptl_crystal_F_000 1928
_exptl_crystal_size_max 0.12
_exptl_crystal_size_mid 0.08
_exptl_crystal_size_min 0.02
_platon_squeeze_details
;
The hexane and CHCl3 solvent molecule could not be resolved due to 
extensive disorder and their assumed presence was removed from the 
overall scattering by the PLATON SQUEEZE procedure [Spek (2009). 
Acta Cryst. D65, 148-155]. A total of 112 e was found in each cavity
(estimated volume 479 \%A^3^),corresponding to approximately one hexane 
and one CHCl3 molecules per cavity.
;
_refine_diff_density_max 0.362
_refine_diff_density_min -0.336
_refine_diff_density_rms 0.057
_refine_ls_extinction_method none
_refine_ls_goodness_of_fit_ref 0.943
_refine_ls_hydrogen_treatment constr
_refine_ls_matrix_type full
_refine_ls_number_parameters 614
_refine_ls_number_reflns 10137
_refine_ls_number_restraints 0
_refine_ls_restrained_S_all 0.943
_refine_ls_R_factor_all 0.1004
_refine_ls_R_factor_gt 0.0540
_refine_ls_shift/su_max 0.000
_refine_ls_shift/su_mean 0.000
_refine_ls_structure_factor_coef Fsqd
_refine_ls_weighting_details 'calc w=1/[\s^2^(Fo^2^)+(0.0586P)^2^+0.0000P] where P=(Fo^2^+2Fc^2^)/3'
_refine_ls_weighting_scheme calc
_refine_ls_wR_factor_gt 0.1188
_refine_ls_wR_factor_ref 0.1342
_reflns_number_gt 6229
_reflns_number_total 10137
_reflns_threshold_expression >2sigma(I)
_cod_data_source_file 29_39_1.txt
_cod_data_source_block fuji_maru_NiComplex
_cod_depositor_comments
;
The following automatic conversions were performed:

'_symmetry_cell_setting' value 'Monoclinic' changed to 'monoclinic'
according to
/home/andrius/struct/COD-crude-data/automatic-downloads/current/J-STAGE/lib/dictionaries/cif_core.dic
dictionary named 'cif_core.dic' version 2.4.2 from 2011-04-26.

Automatic conversion script
Id: cif_fix_values 6524 2018-11-02 12:15:13Z antanas 
;
_cod_original_sg_symbol_H-M P2(1)/n
_cod_database_code 1551676

loop_
_symmetry_equiv_pos_as_xyz
'x, y, z'
'-x+1/2, y+1/2, -z+1/2'
'-x, -y, -z'
'x-1/2, -y-1/2, z-1/2'

loop_
_atom_site_label
_atom_site_type_symbol
_atom_site_fract_x
_atom_site_fract_y
_atom_site_fract_z
_atom_site_U_iso_or_equiv
_atom_site_adp_type
_atom_site_occupancy
_atom_site_symmetry_multiplicity
_atom_site_calc_flag
_atom_site_refinement_flags
C1 C 0.46143(17) 0.3433(3) 0.16972(12) 0.0326(7) Uani 1 1 d .
C2 C 0.52716(17) 0.3289(3) 0.13827(13) 0.0328(7) Uani 1 1 d .
C3 C 0.54822(17) 0.4086(3) 0.10044(12) 0.0317(7) Uani 1 1 d .
C4 C 0.62073(18) 0.4085(3) 0.07255(13) 0.0382(8) Uani 1 1 d .
H4 H 0.6568 0.3482 0.0709 0.046 Uiso 1 1 calc R
C5 C 0.62838(18) 0.5089(3) 0.04928(13) 0.0383(8) Uani 1 1 d .
H5 H 0.6717 0.5339 0.0291 0.046 Uiso 1 1 calc R
C6 C 0.55997(17) 0.5707(3) 0.06035(12) 0.0315(7) Uani 1 1 d .
C7 C 0.54562(17) 0.6792(3) 0.04353(12) 0.0311(7) Uani 1 1 d .
C8 C 0.47196(17) 0.7272(3) 0.04554(12) 0.0300(7) Uani 1 1 d .
C9 C 0.45050(17) 0.8320(3) 0.02160(13) 0.0326(7) Uani 1 1 d .
H9 H 0.4855 0.8865 0.0083 0.039 Uiso 1 1 calc R
C10 C 0.37172(18) 0.8393(3) 0.02134(12) 0.0333(7) Uani 1 1 d .
H10 H 0.3406 0.8998 0.0077 0.040 Uiso 1 1 calc R
C11 C 0.34327(16) 0.7389(2) 0.04555(11) 0.0263(7) Uani 1 1 d .
C12 C 0.26405(16) 0.7123(2) 0.05013(12) 0.0276(7) Uani 1 1 d .
C13 C 0.23978(16) 0.6226(3) 0.08104(12) 0.0276(7) Uani 1 1 d .
C14 C 0.15969(16) 0.5915(3) 0.09145(12) 0.0290(7) Uani 1 1 d .
C15 C 0.08131(17) 0.6003(3) 0.07264(13) 0.0340(7) Uani 1 1 d .
C16 C 0.08665(17) 0.4849(3) 0.14766(12) 0.0324(7) Uani 1 1 d .
C17 C 0.16266(16) 0.5220(3) 0.13779(12) 0.0291(7) Uani 1 1 d .
C18 C 0.24453(17) 0.5063(3) 0.15347(12) 0.0291(7) Uani 1 1 d .
C19 C 0.27459(17) 0.4484(2) 0.19883(12) 0.0295(7) Uani 1 1 d .
C20 C 0.35062(17) 0.4062(3) 0.20045(12) 0.0284(7) Uani 1 1 d .
C21 C 0.38078(18) 0.3244(3) 0.23926(13) 0.0356(8) Uani 1 1 d .
H21 H 0.3583 0.3037 0.2729 0.043 Uiso 1 1 calc R
C22 C 0.44662(18) 0.2834(3) 0.21867(13) 0.0375(8) Uani 1 1 d .
H22 H 0.4779 0.2247 0.2340 0.045 Uiso 1 1 calc R
C23 C 0.57741(19) 0.2278(3) 0.14667(13) 0.0387(8) Uani 1 1 d .
C24 C 0.5500(2) 0.1255(3) 0.12870(15) 0.0505(10) Uani 1 1 d .
H24 H 0.4979 0.1199 0.1134 0.061 Uiso 1 1 calc R
C25 C 0.5963(3) 0.0306(4) 0.13242(18) 0.0646(12) Uani 1 1 d .
H25 H 0.5766 -0.0391 0.1194 0.078 Uiso 1 1 calc R
C26 C 0.6697(3) 0.0385(4) 0.15476(18) 0.0654(12) Uani 1 1 d .
H26 H 0.7020 -0.0262 0.1569 0.079 Uiso 1 1 calc R
C27 C 0.6989(2) 0.1373(4) 0.17440(17) 0.0639(12) Uani 1 1 d .
H27 H 0.7505 0.1412 0.1907 0.077 Uiso 1 1 calc R
C28 C 0.6517(2) 0.2334(3) 0.17017(15) 0.0516(10) Uani 1 1 d .
H28 H 0.6715 0.3027 0.1837 0.062 Uiso 1 1 calc R
C29 C 0.61038(17) 0.7442(3) 0.01913(13) 0.0339(7) Uani 1 1 d .
C30 C 0.6612(2) 0.8054(3) 0.05243(16) 0.0504(10) Uani 1 1 d .
H30 H 0.6559 0.8038 0.0911 0.060 Uiso 1 1 calc R
C31 C 0.7200(2) 0.8695(3) 0.0303(2) 0.0660(12) Uani 1 1 d .
H31 H 0.7546 0.9119 0.0537 0.079 Uiso 1 1 calc R
C32 C 0.7280(2) 0.8712(3) -0.0256(2) 0.0609(12) Uani 1 1 d .
H32 H 0.7675 0.9162 -0.0410 0.073 Uiso 1 1 calc R
C33 C 0.6793(2) 0.8086(4) -0.05912(17) 0.0601(12) Uani 1 1 d .
H33 H 0.6853 0.8091 -0.0977 0.072 Uiso 1 1 calc R
C34 C 0.62090(19) 0.7439(3) -0.03653(14) 0.0475(9) Uani 1 1 d .
H34 H 0.5879 0.6990 -0.0598 0.057 Uiso 1 1 calc R
C35 C 0.20508(17) 0.7920(3) 0.02522(13) 0.0328(7) Uani 1 1 d .
C36 C 0.20117(19) 0.8121(3) -0.03093(14) 0.0420(8) Uani 1 1 d .
H36 H 0.2353 0.7732 -0.0542 0.050 Uiso 1 1 calc R
C37 C 0.1480(2) 0.8884(3) -0.05316(16) 0.0503(10) Uani 1 1 d .
H37 H 0.1449 0.9010 -0.0917 0.060 Uiso 1 1 calc R
C38 C 0.0997(2) 0.9460(3) -0.01921(18) 0.0574(11) Uani 1 1 d .
H38 H 0.0634 0.9988 -0.0345 0.069 Uiso 1 1 calc R
C39 C 0.1030(2) 0.9284(3) 0.03605(17) 0.0511(10) Uani 1 1 d .
H39 H 0.0693 0.9687 0.0591 0.061 Uiso 1 1 calc R
C40 C 0.15573(18) 0.8517(3) 0.05847(15) 0.0393(8) Uani 1 1 d .
H40 H 0.1582 0.8397 0.0970 0.047 Uiso 1 1 calc R
C41 C 0.22239(17) 0.4284(3) 0.24556(12) 0.0318(7) Uani 1 1 d .
C42 C 0.18984(18) 0.5191(3) 0.27121(13) 0.0383(8) Uani 1 1 d .
H42 H 0.2004 0.5922 0.2583 0.046 Uiso 1 1 calc R
C43 C 0.1424(2) 0.5054(4) 0.31505(14) 0.0509(10) Uani 1 1 d .
H43 H 0.1209 0.5690 0.3323 0.061 Uiso 1 1 calc R
C44 C 0.1256(2) 0.4008(4) 0.33423(14) 0.0586(11) Uani 1 1 d .
H44 H 0.0924 0.3918 0.3643 0.070 Uiso 1 1 calc R
C45 C 0.1573(2) 0.3092(4) 0.30949(15) 0.0537(10) Uani 1 1 d .
H45 H 0.1465 0.2365 0.3228 0.064 Uiso 1 1 calc R
C46 C 0.20486(19) 0.3223(3) 0.26532(13) 0.0413(8) Uani 1 1 d .
H46 H 0.2259 0.2584 0.2482 0.050 Uiso 1 1 calc R
C47 C 0.03773(18) 0.6405(3) 0.02389(14) 0.0357(8) Uani 1 1 d .
C48 C -0.0954(2) 0.6707(3) -0.00905(15) 0.0506(10) Uani 1 1 d .
H48A H -0.0773 0.6372 -0.0435 0.061 Uiso 1 1 calc R
H48B H -0.1026 0.7519 -0.0149 0.061 Uiso 1 1 calc R
C49 C -0.1709(2) 0.6181(4) 0.00700(17) 0.0600(11) Uani 1 1 d .
H49A H -0.1634 0.5375 0.0113 0.090 Uiso 1 1 calc R
H49B H -0.2119 0.6323 -0.0216 0.090 Uiso 1 1 calc R
H49C H -0.1871 0.6501 0.0418 0.090 Uiso 1 1 calc R
C50 C 0.05039(17) 0.3998(3) 0.18477(13) 0.0370(8) Uani 1 1 d .
H50 H 0.0699 0.4167 0.2232 0.044 Uiso 1 1 calc R
C51 C -0.03799(18) 0.4096(3) 0.18360(13) 0.0401(8) Uani 1 1 d .
C52 C -0.0852(2) 0.4560(4) 0.22070(16) 0.0673(13) Uani 1 1 d .
H52 H -0.0689 0.4871 0.2552 0.081 Uiso 1 1 calc R
C53 C -0.1640(2) 0.4497(5) 0.1986(2) 0.0880(17) Uani 1 1 d .
H53 H -0.2097 0.4765 0.2155 0.106 Uiso 1 1 calc R
C54 C -0.1618(2) 0.3991(4) 0.14964(18) 0.0718(13) Uani 1 1 d .
H54 H -0.2060 0.3836 0.1257 0.086 Uiso 1 1 calc R
C55 C 0.07686(19) 0.2839(3) 0.17175(14) 0.0399(8) Uani 1 1 d .
C56 C 0.1360(2) 0.2416(3) 0.14226(14) 0.0452(9) Uani 1 1 d .
H56 H 0.1694 0.2837 0.1197 0.054 Uiso 1 1 calc R
C57 C 0.1401(3) 0.1253(3) 0.15046(16) 0.0607(11) Uani 1 1 d .
H57 H 0.1761 0.0749 0.1349 0.073 Uiso 1 1 calc R
C58 C 0.0827(3) 0.1000(4) 0.1848(2) 0.0807(15) Uani 1 1 d .
H58 H 0.0710 0.0274 0.1979 0.097 Uiso 1 1 calc R
N1 N 0.40316(13) 0.4209(2) 0.15936(10) 0.0288(6) Uani 1 1 d .
N2 N 0.50905(13) 0.5078(2) 0.09061(10) 0.0288(6) Uani 1 1 d .
N3 N 0.40508(13) 0.6722(2) 0.06233(10) 0.0279(6) Uani 1 1 d .
N4 N 0.28984(13) 0.56138(19) 0.11582(10) 0.0279(6) Uani 1 1 d .
N5 N 0.03981(14) 0.5364(2) 0.10878(10) 0.0364(6) Uani 1 1 d .
H5N H -0.0118 0.5297 0.1068 0.044 Uiso 1 1 calc R
N6 N -0.08540(16) 0.3735(3) 0.13989(12) 0.0492(8) Uani 1 1 d .
H6N H -0.0690 0.3396 0.1104 0.059 Uiso 1 1 calc R
N7 N 0.0443(2) 0.1947(3) 0.19768(15) 0.0688(10) Uani 1 1 d .
H7N H 0.0043 0.1985 0.2195 0.083 Uiso 1 1 calc R
Ni1 Ni 0.40172(2) 0.54062(3) 0.106965(15) 0.02616(12) Uani 1 1 d .
O1 O -0.03864(13) 0.6503(2) 0.03566(9) 0.0502(7) Uani 1 1 d .
O2 O 0.06324(13) 0.6569(2) -0.02063(9) 0.0439(6) Uani 1 1 d .

loop_
_atom_site_aniso_label
_atom_site_aniso_U_11
_atom_site_aniso_U_22
_atom_site_aniso_U_33
_atom_site_aniso_U_23
_atom_site_aniso_U_13
_atom_site_aniso_U_12
C1 0.0243(16) 0.0392(19) 0.0347(18) 0.0037(15) 0.0039(13) 0.0035(14)
C2 0.0239(16) 0.0355(19) 0.0391(18) 0.0027(15) 0.0005(14) 0.0043(14)
C3 0.0229(16) 0.0372(19) 0.0351(18) -0.0042(15) 0.0010(13) 0.0002(14)
C4 0.0247(17) 0.045(2) 0.045(2) 0.0023(17) 0.0090(14) 0.0085(15)
C5 0.0248(17) 0.046(2) 0.045(2) 0.0053(16) 0.0082(14) -0.0003(15)
C6 0.0218(15) 0.038(2) 0.0349(17) 0.0020(14) 0.0053(13) -0.0012(14)
C7 0.0242(16) 0.0373(19) 0.0319(17) 0.0011(14) 0.0033(13) -0.0062(14)
C8 0.0246(16) 0.0291(18) 0.0368(17) 0.0031(14) 0.0068(13) -0.0004(13)
C9 0.0247(16) 0.0343(18) 0.0392(18) 0.0071(15) 0.0075(14) -0.0042(14)
C10 0.0307(17) 0.0320(18) 0.0377(18) 0.0100(14) 0.0073(14) 0.0049(14)
C11 0.0230(15) 0.0299(17) 0.0265(16) 0.0010(13) 0.0055(12) 0.0004(13)
C12 0.0206(15) 0.0291(17) 0.0333(17) 0.0013(13) 0.0050(13) 0.0006(13)
C13 0.0180(14) 0.0347(18) 0.0299(16) 0.0019(14) -0.0006(12) 0.0014(13)
C14 0.0227(16) 0.0332(17) 0.0313(17) 0.0026(14) 0.0037(13) 0.0006(13)
C15 0.0245(16) 0.0393(19) 0.0384(18) 0.0065(15) 0.0043(14) 0.0008(14)
C16 0.0239(16) 0.037(2) 0.0366(18) 0.0037(14) 0.0038(14) 0.0013(14)
C17 0.0231(15) 0.0336(19) 0.0306(16) 0.0037(14) 0.0021(12) -0.0001(13)
C18 0.0232(16) 0.0330(17) 0.0315(17) -0.0012(14) 0.0074(13) -0.0011(13)
C19 0.0265(16) 0.0287(17) 0.0336(17) 0.0031(14) 0.0036(13) -0.0009(14)
C20 0.0262(16) 0.0301(17) 0.0290(16) 0.0021(14) 0.0013(13) -0.0002(14)
C21 0.0315(18) 0.040(2) 0.0357(18) 0.0053(15) 0.0052(14) 0.0007(15)
C22 0.0311(18) 0.040(2) 0.0415(19) 0.0096(16) 0.0015(15) 0.0052(15)
C23 0.0337(19) 0.043(2) 0.0407(19) 0.0082(16) 0.0136(15) 0.0068(16)
C24 0.048(2) 0.048(2) 0.056(2) 0.0081(19) 0.0123(18) 0.0128(19)
C25 0.069(3) 0.052(3) 0.073(3) 0.005(2) 0.014(2) 0.016(2)
C26 0.073(3) 0.056(3) 0.069(3) 0.021(2) 0.023(2) 0.032(3)
C27 0.041(2) 0.085(4) 0.066(3) 0.026(3) 0.005(2) 0.022(2)
C28 0.039(2) 0.062(3) 0.054(2) 0.006(2) 0.0003(17) 0.0095(19)
C29 0.0227(16) 0.0341(19) 0.045(2) 0.0062(15) 0.0045(14) -0.0008(14)
C30 0.043(2) 0.053(2) 0.056(2) -0.0086(19) 0.0177(18) -0.0145(18)
C31 0.048(2) 0.062(3) 0.090(3) -0.012(2) 0.021(2) -0.023(2)
C32 0.041(2) 0.051(3) 0.093(3) 0.017(2) 0.030(2) -0.0039(19)
C33 0.038(2) 0.089(3) 0.054(2) 0.030(2) 0.0103(19) 0.000(2)
C34 0.0328(19) 0.069(3) 0.041(2) 0.0124(19) 0.0012(16) -0.0081(18)
C35 0.0228(16) 0.0337(19) 0.0418(19) 0.0098(15) 0.0001(14) -0.0014(14)
C36 0.0330(18) 0.049(2) 0.044(2) 0.0110(17) 0.0024(15) 0.0045(16)
C37 0.038(2) 0.060(3) 0.053(2) 0.024(2) -0.0035(17) 0.0004(19)
C38 0.0307(19) 0.052(3) 0.089(3) 0.021(2) 0.001(2) 0.0122(18)
C39 0.032(2) 0.051(2) 0.071(3) 0.001(2) 0.0051(18) 0.0074(17)
C40 0.0269(17) 0.040(2) 0.051(2) 0.0026(16) 0.0063(15) 0.0041(15)
C41 0.0259(16) 0.041(2) 0.0284(16) 0.0029(14) 0.0014(13) 0.0009(14)
C42 0.0349(18) 0.041(2) 0.0391(19) -0.0034(16) 0.0029(15) -0.0004(16)
C43 0.043(2) 0.069(3) 0.041(2) -0.0090(19) 0.0135(17) 0.0096(19)
C44 0.051(2) 0.096(3) 0.0303(19) 0.014(2) 0.0196(17) 0.011(2)
C45 0.049(2) 0.064(3) 0.048(2) 0.025(2) 0.0104(18) -0.002(2)
C46 0.0344(19) 0.050(2) 0.040(2) 0.0151(17) 0.0071(15) 0.0076(16)
C47 0.0268(17) 0.040(2) 0.040(2) 0.0041(15) 0.0008(15) -0.0046(15)
C48 0.035(2) 0.064(3) 0.052(2) 0.0094(19) -0.0084(17) 0.0096(18)
C49 0.037(2) 0.073(3) 0.070(3) 0.001(2) -0.0055(19) 0.006(2)
C50 0.0263(17) 0.051(2) 0.0338(18) 0.0062(16) 0.0010(14) -0.0033(16)
C51 0.0254(17) 0.056(2) 0.0393(19) 0.0041(17) 0.0062(15) -0.0080(16)
C52 0.037(2) 0.112(4) 0.055(2) -0.030(2) 0.0161(18) -0.008(2)
C53 0.029(2) 0.152(5) 0.084(3) -0.037(3) 0.017(2) 0.003(3)
C54 0.029(2) 0.122(4) 0.063(3) -0.005(3) -0.0012(19) -0.013(2)
C55 0.0381(19) 0.042(2) 0.0395(19) 0.0096(16) 0.0067(15) -0.0066(16)
C56 0.051(2) 0.047(2) 0.039(2) 0.0071(17) 0.0057(17) -0.0009(18)
C57 0.072(3) 0.052(3) 0.058(3) -0.003(2) 0.004(2) 0.009(2)
C58 0.100(4) 0.045(3) 0.100(4) 0.019(3) 0.038(3) -0.001(3)
N1 0.0205(13) 0.0336(15) 0.0326(14) 0.0029(11) 0.0039(11) 0.0020(11)
N2 0.0215(13) 0.0331(15) 0.0320(14) 0.0029(11) 0.0044(11) 0.0013(11)
N3 0.0224(13) 0.0319(15) 0.0297(14) 0.0013(11) 0.0063(11) 0.0001(11)
N4 0.0219(12) 0.0300(15) 0.0321(14) 0.0044(11) 0.0037(11) -0.0023(11)
N5 0.0227(13) 0.0458(17) 0.0409(15) 0.0096(14) 0.0044(11) -0.0029(13)
N6 0.0327(16) 0.071(2) 0.0441(18) -0.0036(16) 0.0077(13) -0.0088(15)
N7 0.071(2) 0.051(2) 0.087(3) 0.0188(19) 0.038(2) -0.0015(19)
Ni1 0.01927(19) 0.0300(2) 0.0295(2) 0.00378(18) 0.00372(14) 0.00037(17)
O1 0.0270(12) 0.0774(19) 0.0458(15) 0.0119(13) -0.0029(11) 0.0087(12)
O2 0.0356(13) 0.0579(16) 0.0382(14) 0.0088(12) 0.0009(11) -0.0044(12)

loop_
_atom_type_symbol
_atom_type_description
_atom_type_scat_dispersion_real
_atom_type_scat_dispersion_imag
_atom_type_scat_source
C C 0.0033 0.0016 'International Tables Vol C Tables 4.2.6.8 and 6.1.1.4'
H H 0.0000 0.0000 'International Tables Vol C Tables 4.2.6.8 and 6.1.1.4'
N N 0.0061 0.0033 'International Tables Vol C Tables 4.2.6.8 and 6.1.1.4'
O O 0.0106 0.0060 'International Tables Vol C Tables 4.2.6.8 and 6.1.1.4'
Ni Ni 0.3393 1.1124 'International Tables Vol C Tables 4.2.6.8 and 6.1.1.4'

loop_
_geom_angle_atom_site_label_1
_geom_angle_atom_site_label_2
_geom_angle_atom_site_label_3
_geom_angle
N1 C1 C2 124.9(3)
N1 C1 C22 110.2(3)
C2 C1 C22 124.9(3)
C3 C2 C1 121.1(3)
C3 C2 C23 119.3(3)
C1 C2 C23 119.6(3)
N2 C3 C2 125.1(3)
N2 C3 C4 109.7(3)
C2 C3 C4 124.5(3)
C5 C4 C3 107.5(3)
C5 C4 H4 126.3
C3 C4 H4 126.3
C4 C5 C6 107.2(3)
C4 C5 H5 126.4
C6 C5 H5 126.4
C7 C6 N2 124.3(3)
C7 C6 C5 125.0(3)
N2 C6 C5 110.7(3)
C8 C7 C6 122.1(3)
C8 C7 C29 118.8(3)
C6 C7 C29 119.0(3)
C7 C8 N3 124.5(3)
C7 C8 C9 124.7(3)
N3 C8 C9 109.8(2)
C10 C9 C8 107.4(3)
C10 C9 H9 126.3
C8 C9 H9 126.3
C9 C10 C11 107.2(3)
C9 C10 H10 126.4
C11 C10 H10 126.4
N3 C11 C12 125.1(3)
N3 C11 C10 110.2(2)
C12 C11 C10 124.7(3)
C13 C12 C11 122.1(3)
C13 C12 C35 120.5(2)
C11 C12 C35 117.1(3)
C12 C13 N4 123.7(3)
C12 C13 C14 126.9(3)
N4 C13 C14 108.4(2)
C15 C14 C17 108.2(3)
C15 C14 C13 144.8(3)
C17 C14 C13 106.9(2)
N5 C15 C14 104.7(3)
N5 C15 C47 116.5(3)
C14 C15 C47 137.8(3)
N5 C16 C17 104.8(3)
N5 C16 C50 118.8(3)
C17 C16 C50 136.1(3)
C16 C17 C14 108.9(3)
C16 C17 C18 143.5(3)
C14 C17 C18 107.1(2)
C19 C18 N4 124.6(3)
C19 C18 C17 126.8(3)
N4 C18 C17 108.6(3)
C18 C19 C20 121.3(3)
C18 C19 C41 118.6(3)
C20 C19 C41 120.1(3)
N1 C20 C19 124.2(3)
N1 C20 C21 109.8(3)
C19 C20 C21 125.0(3)
C22 C21 C20 106.6(3)
C22 C21 H21 126.7
C20 C21 H21 126.7
C21 C22 C1 107.9(3)
C21 C22 H22 126.1
C1 C22 H22 126.1
C28 C23 C24 118.2(3)
C28 C23 C2 122.1(3)
C24 C23 C2 119.7(3)
C23 C24 C25 121.7(4)
C23 C24 H24 119.1
C25 C24 H24 119.1
C26 C25 C24 119.0(4)
C26 C25 H25 120.5
C24 C25 H25 120.5
C25 C26 C27 121.5(4)
C25 C26 H26 119.2
C27 C26 H26 119.2
C26 C27 C28 119.2(4)
C26 C27 H27 120.4
C28 C27 H27 120.4
C23 C28 C27 120.4(4)
C23 C28 H28 119.8
C27 C28 H28 119.8
C30 C29 C34 118.7(3)
C30 C29 C7 120.0(3)
C34 C29 C7 121.2(3)
C29 C30 C31 120.8(4)
C29 C30 H30 119.6
C31 C30 H30 119.6
C32 C31 C30 119.6(4)
C32 C31 H31 120.2
C30 C31 H31 120.2
C33 C32 C31 120.2(4)
C33 C32 H32 119.9
C31 C32 H32 119.9
C32 C33 C34 119.7(4)
C32 C33 H33 120.1
C34 C33 H33 120.1
C29 C34 C33 120.8(4)
C29 C34 H34 119.6
C33 C34 H34 119.6
C36 C35 C40 118.6(3)
C36 C35 C12 121.0(3)
C40 C35 C12 120.2(3)
C37 C36 C35 120.4(3)
C37 C36 H36 119.8
C35 C36 H36 119.8
C38 C37 C36 119.6(3)
C38 C37 H37 120.2
C36 C37 H37 120.2
C39 C38 C37 121.0(3)
C39 C38 H38 119.5
C37 C38 H38 119.5
C38 C39 C40 119.7(4)
C38 C39 H39 120.2
C40 C39 H39 120.2
C39 C40 C35 120.7(3)
C39 C40 H40 119.7
C35 C40 H40 119.7
C42 C41 C46 117.8(3)
C42 C41 C19 118.7(3)
C46 C41 C19 123.5(3)
C43 C42 C41 121.0(3)
C43 C42 H42 119.5
C41 C42 H42 119.5
C44 C43 C42 120.7(3)
C44 C43 H43 119.6
C42 C43 H43 119.6
C43 C44 C45 119.4(3)
C43 C44 H44 120.3
C45 C44 H44 120.3
C44 C45 C46 120.3(4)
C44 C45 H45 119.9
C46 C45 H45 119.9
C45 C46 C41 120.8(3)
C45 C46 H46 119.6
C41 C46 H46 119.6
O2 C47 O1 124.4(3)
O2 C47 C15 126.9(3)
O1 C47 C15 108.6(3)
O1 C48 C49 106.6(3)
O1 C48 H48A 110.4
C49 C48 H48A 110.4
O1 C48 H48B 110.4
C49 C48 H48B 110.4
H48A C48 H48B 108.6
C48 C49 H49A 109.5
C48 C49 H49B 109.5
H49A C49 H49B 109.5
C48 C49 H49C 109.5
H49A C49 H49C 109.5
H49B C49 H49C 109.5
C55 C50 C51 112.1(3)
C55 C50 C16 111.5(3)
C51 C50 C16 111.5(3)
C55 C50 H50 107.1
C51 C50 H50 107.1
C16 C50 H50 107.1
C52 C51 N6 107.5(3)
C52 C51 C50 129.6(3)
N6 C51 C50 122.8(3)
C51 C52 C53 107.5(4)
C51 C52 H52 126.3
C53 C52 H52 126.3
C54 C53 C52 107.5(3)
C54 C53 H53 126.3
C52 C53 H53 126.3
C53 C54 N6 108.5(3)
C53 C54 H54 125.7
N6 C54 H54 125.7
C56 C55 N7 105.9(3)
C56 C55 C50 133.9(3)
N7 C55 C50 119.7(3)
C55 C56 C57 109.1(3)
C55 C56 H56 125.5
C57 C56 H56 125.5
C58 C57 C56 106.2(4)
C58 C57 H57 126.9
C56 C57 H57 126.9
C57 C58 N7 108.9(4)
C57 C58 H58 125.6
N7 C58 H58 125.6
C1 N1 C20 105.3(2)
C1 N1 Ni1 128.13(19)
C20 N1 Ni1 125.9(2)
C3 N2 C6 104.7(2)
C3 N2 Ni1 126.59(19)
C6 N2 Ni1 128.2(2)
C11 N3 C8 105.2(2)
C11 N3 Ni1 127.55(19)
C8 N3 Ni1 126.9(2)
C13 N4 C18 108.2(2)
C13 N4 Ni1 125.50(18)
C18 N4 Ni1 125.8(2)
C16 N5 C15 113.3(2)
C16 N5 H5N 123.4
C15 N5 H5N 123.4
C54 N6 C51 109.1(3)
C54 N6 H6N 125.5
C51 N6 H6N 125.5
C58 N7 C55 109.9(3)
C58 N7 H7N 125.0
C55 N7 H7N 125.0
N3 Ni1 N1 172.61(11)
N3 Ni1 N2 90.04(10)
N1 Ni1 N2 89.87(10)
N3 Ni1 N4 90.53(10)
N1 Ni1 N4 90.49(10)
N2 Ni1 N4 172.79(10)
C47 O1 C48 118.3(3)

loop_
_geom_bond_atom_site_label_1
_geom_bond_atom_site_label_2
_geom_bond_distance
C1 N1 1.374(4)
C1 C2 1.391(4)
C1 C22 1.423(4)
C2 C3 1.384(4)
C2 C23 1.492(4)
C3 N2 1.378(4)
C3 C4 1.431(4)
C4 C5 1.338(5)
C4 H4 0.9500
C5 C6 1.414(4)
C5 H5 0.9500
C6 C7 1.382(4)
C6 N2 1.383(4)
C7 C8 1.381(4)
C7 C29 1.492(4)
C8 N3 1.390(4)
C8 C9 1.426(4)
C9 C10 1.342(4)
C9 H9 0.9500
C10 C11 1.432(4)
C10 H10 0.9500
C11 N3 1.370(4)
C11 C12 1.393(4)
C12 C13 1.385(4)
C12 C35 1.496(4)
C13 N4 1.387(4)
C13 C14 1.444(4)
C14 C15 1.396(4)
C14 C17 1.402(4)
C15 N5 1.382(4)
C15 C47 1.457(4)
C16 N5 1.361(4)
C16 C17 1.397(4)
C16 C50 1.511(4)
C17 C18 1.441(4)
C18 C19 1.385(4)
C18 N4 1.388(4)
C19 C20 1.387(4)
C19 C41 1.491(4)
C20 N1 1.379(4)
C20 C21 1.441(4)
C21 C22 1.338(4)
C21 H21 0.9500
C22 H22 0.9500
C23 C28 1.368(5)
C23 C24 1.377(5)
C24 C25 1.385(5)
C24 H24 0.9500
C25 C26 1.344(6)
C25 H25 0.9500
C26 C27 1.363(6)
C26 H26 0.9500
C27 C28 1.405(5)
C27 H27 0.9500
C28 H28 0.9500
C29 C30 1.373(5)
C29 C34 1.375(5)
C30 C31 1.387(5)
C30 H30 0.9500
C31 C32 1.374(6)
C31 H31 0.9500
C32 C33 1.363(6)
C32 H32 0.9500
C33 C34 1.391(5)
C33 H33 0.9500
C34 H34 0.9500
C35 C36 1.388(4)
C35 C40 1.388(4)
C36 C37 1.380(5)
C36 H36 0.9500
C37 C38 1.375(5)
C37 H37 0.9500
C38 C39 1.362(5)
C38 H38 0.9500
C39 C40 1.381(5)
C39 H39 0.9500
C40 H40 0.9500
C41 C42 1.381(4)
C41 C46 1.395(4)
C42 C43 1.374(5)
C42 H42 0.9500
C43 C44 1.372(6)
C43 H43 0.9500
C44 C45 1.373(6)
C44 H44 0.9500
C45 C46 1.380(5)
C45 H45 0.9500
C46 H46 0.9500
C47 O2 1.200(4)
C47 O1 1.346(4)
C48 O1 1.446(4)
C48 C49 1.498(5)
C48 H48A 0.9900
C48 H48B 0.9900
C49 H49A 0.9800
C49 H49B 0.9800
C49 H49C 0.9800
C50 C55 1.498(5)
C50 C51 1.506(4)
C50 H50 1.0000
C51 C52 1.353(5)
C51 N6 1.379(4)
C52 C53 1.425(5)
C52 H52 0.9500
C53 C54 1.340(6)
C53 H53 0.9500
C54 N6 1.364(5)
C54 H54 0.9500
C55 C56 1.358(5)
C55 N7 1.370(4)
C56 C57 1.409(5)
C56 H56 0.9500
C57 C58 1.345(5)
C57 H57 0.9500
C58 N7 1.352(5)
C58 H58 0.9500
N1 Ni1 1.920(2)
N2 Ni1 1.924(2)
N3 Ni1 1.917(2)
N4 Ni1 1.939(2)
N5 H5N 0.8800
N6 H6N 0.8800
N7 H7N 0.8800

loop_
_geom_torsion_atom_site_label_1
_geom_torsion_atom_site_label_2
_geom_torsion_atom_site_label_3
_geom_torsion_atom_site_label_4
_geom_torsion
N1 C1 C2 C3 14.5(5)
C22 C1 C2 C3 -162.5(3)
N1 C1 C2 C23 -167.6(3)
C22 C1 C2 C23 15.5(5)
C1 C2 C3 N2 1.1(5)
C23 C2 C3 N2 -176.9(3)
C1 C2 C3 C4 170.2(3)
C23 C2 C3 C4 -7.7(5)
N2 C3 C4 C5 4.2(4)
C2 C3 C4 C5 -166.4(3)
C3 C4 C5 C6 -2.3(4)
C4 C5 C6 C7 179.5(3)
C4 C5 C6 N2 -0.3(4)
N2 C6 C7 C8 -13.8(5)
C5 C6 C7 C8 166.4(3)
N2 C6 C7 C29 170.1(3)
C5 C6 C7 C29 -9.7(5)
C6 C7 C8 N3 -2.4(5)
C29 C7 C8 N3 173.6(3)
C6 C7 C8 C9 -170.3(3)
C29 C7 C8 C9 5.7(5)
C7 C8 C9 C10 166.8(3)
N3 C8 C9 C10 -2.7(4)
C8 C9 C10 C11 0.3(4)
C9 C10 C11 N3 2.1(4)
C9 C10 C11 C12 -176.5(3)
N3 C11 C12 C13 11.4(5)
C10 C11 C12 C13 -170.1(3)
N3 C11 C12 C35 -175.1(3)
C10 C11 C12 C35 3.4(4)
C11 C12 C13 N4 9.2(5)
C35 C12 C13 N4 -164.1(3)
C11 C12 C13 C14 175.9(3)
C35 C12 C13 C14 2.6(5)
C12 C13 C14 C15 22.4(7)
N4 C13 C14 C15 -169.2(4)
C12 C13 C14 C17 -160.7(3)
N4 C13 C14 C17 7.7(3)
C17 C14 C15 N5 0.5(4)
C13 C14 C15 N5 177.4(4)
C17 C14 C15 C47 -167.2(4)
C13 C14 C15 C47 9.6(8)
N5 C16 C17 C14 -2.5(3)
C50 C16 C17 C14 170.5(3)
N5 C16 C17 C18 -172.5(4)
C50 C16 C17 C18 0.5(7)
C15 C14 C17 C16 1.3(4)
C13 C14 C17 C16 -176.9(3)
C15 C14 C17 C18 175.0(3)
C13 C14 C17 C18 -3.1(3)
C16 C17 C18 C19 -13.7(7)
C14 C17 C18 C19 176.2(3)
C16 C17 C18 N4 167.6(4)
C14 C17 C18 N4 -2.5(3)
N4 C18 C19 C20 -23.8(5)
C17 C18 C19 C20 157.7(3)
N4 C18 C19 C41 158.5(3)
C17 C18 C19 C41 -20.0(5)
C18 C19 C20 N1 2.6(5)
C41 C19 C20 N1 -179.7(3)
C18 C19 C20 C21 -164.9(3)
C41 C19 C20 C21 12.7(5)
N1 C20 C21 C22 -5.8(4)
C19 C20 C21 C22 163.4(3)
C20 C21 C22 C1 4.1(4)
N1 C1 C22 C21 -1.2(4)
C2 C1 C22 C21 176.2(3)
C3 C2 C23 C28 68.2(4)
C1 C2 C23 C28 -109.9(4)
C3 C2 C23 C24 -109.5(4)
C1 C2 C23 C24 72.4(4)
C28 C23 C24 C25 -2.0(5)
C2 C23 C24 C25 175.8(3)
C23 C24 C25 C26 0.8(6)
C24 C25 C26 C27 0.9(6)
C25 C26 C27 C28 -1.3(6)
C24 C23 C28 C27 1.5(5)
C2 C23 C28 C27 -176.2(3)
C26 C27 C28 C23 0.0(6)
C8 C7 C29 C30 95.0(4)
C6 C7 C29 C30 -88.9(4)
C8 C7 C29 C34 -85.4(4)
C6 C7 C29 C34 90.7(4)
C34 C29 C30 C31 2.6(5)
C7 C29 C30 C31 -177.7(3)
C29 C30 C31 C32 -0.4(6)
C30 C31 C32 C33 -1.3(6)
C31 C32 C33 C34 0.8(6)
C30 C29 C34 C33 -3.2(5)
C7 C29 C34 C33 177.2(3)
C32 C33 C34 C29 1.5(6)
C13 C12 C35 C36 -123.3(3)
C11 C12 C35 C36 63.1(4)
C13 C12 C35 C40 60.0(4)
C11 C12 C35 C40 -113.6(3)
C40 C35 C36 C37 -1.3(5)
C12 C35 C36 C37 -178.1(3)
C35 C36 C37 C38 1.1(5)
C36 C37 C38 C39 -0.5(6)
C37 C38 C39 C40 0.0(6)
C38 C39 C40 C35 -0.3(5)
C36 C35 C40 C39 0.9(5)
C12 C35 C40 C39 177.7(3)
C18 C19 C41 C42 -58.3(4)
C20 C19 C41 C42 123.9(3)
C18 C19 C41 C46 122.2(3)
C20 C19 C41 C46 -55.5(4)
C46 C41 C42 C43 0.6(5)
C19 C41 C42 C43 -178.9(3)
C41 C42 C43 C44 -0.5(5)
C42 C43 C44 C45 0.6(6)
C43 C44 C45 C46 -0.8(6)
C44 C45 C46 C41 0.9(6)
C42 C41 C46 C45 -0.8(5)
C19 C41 C46 C45 178.7(3)
N5 C15 C47 O2 -148.5(3)
C14 C15 C47 O2 18.2(7)
N5 C15 C47 O1 27.6(4)
C14 C15 C47 O1 -165.6(4)
N5 C16 C50 C55 109.3(3)
C17 C16 C50 C55 -63.0(5)
N5 C16 C50 C51 -16.8(4)
C17 C16 C50 C51 170.9(4)
C55 C50 C51 C52 131.7(4)
C16 C50 C51 C52 -102.5(5)
C55 C50 C51 N6 -51.3(4)
C16 C50 C51 N6 74.4(4)
N6 C51 C52 C53 -0.9(5)
C50 C51 C52 C53 176.5(4)
C51 C52 C53 C54 0.6(6)
C52 C53 C54 N6 -0.1(6)
C51 C50 C55 C56 140.9(4)
C16 C50 C55 C56 15.1(5)
C51 C50 C55 N7 -48.0(4)
C16 C50 C55 N7 -173.8(3)
N7 C55 C56 C57 -0.3(4)
C50 C55 C56 C57 171.6(4)
C55 C56 C57 C58 0.2(5)
C56 C57 C58 N7 0.1(5)
C2 C1 N1 C20 -179.7(3)
C22 C1 N1 C20 -2.4(3)
C2 C1 N1 Ni1 -8.9(5)
C22 C1 N1 Ni1 168.4(2)
C19 C20 N1 C1 -164.3(3)
C21 C20 N1 C1 4.9(3)
C19 C20 N1 Ni1 24.6(4)
C21 C20 N1 Ni1 -166.2(2)
C2 C3 N2 C6 166.3(3)
C4 C3 N2 C6 -4.2(3)
C2 C3 N2 Ni1 -21.5(4)
C4 C3 N2 Ni1 168.0(2)
C7 C6 N2 C3 -177.0(3)
C5 C6 N2 C3 2.8(3)
C7 C6 N2 Ni1 10.9(4)
C5 C6 N2 Ni1 -169.2(2)
C12 C11 N3 C8 175.0(3)
C10 C11 N3 C8 -3.7(3)
C12 C11 N3 Ni1 -11.8(4)
C10 C11 N3 Ni1 169.6(2)
C7 C8 N3 C11 -165.6(3)
C9 C8 N3 C11 3.9(3)
C7 C8 N3 Ni1 21.1(4)
C9 C8 N3 Ni1 -169.4(2)
C12 C13 N4 C18 159.5(3)
C14 C13 N4 C18 -9.3(3)
C12 C13 N4 Ni1 -28.1(4)
C14 C13 N4 Ni1 163.1(2)
C19 C18 N4 C13 -171.4(3)
C17 C18 N4 C13 7.3(3)
C19 C18 N4 Ni1 16.2(4)
C17 C18 N4 Ni1 -165.0(2)
C17 C16 N5 C15 3.0(4)
C50 C16 N5 C15 -171.5(3)
C14 C15 N5 C16 -2.3(4)
C47 C15 N5 C16 168.6(3)
C53 C54 N6 C51 -0.4(5)
C52 C51 N6 C54 0.8(5)
C50 C51 N6 C54 -176.7(3)
C57 C58 N7 C55 -0.3(6)
C56 C55 N7 C58 0.4(5)
C50 C55 N7 C58 -172.9(4)
C11 N3 Ni1 N1 -101.1(8)
C8 N3 Ni1 N1 70.7(8)
C11 N3 Ni1 N2 169.6(2)
C8 N3 Ni1 N2 -18.6(2)
C11 N3 Ni1 N4 -3.2(2)
C8 N3 Ni1 N4 168.6(2)
C1 N1 Ni1 N3 -95.8(8)
C20 N1 Ni1 N3 73.2(8)
C1 N1 Ni1 N2 -6.5(3)
C20 N1 Ni1 N2 162.5(2)
C1 N1 Ni1 N4 166.3(3)
C20 N1 Ni1 N4 -24.7(2)
C3 N2 Ni1 N3 -166.8(2)
C6 N2 Ni1 N3 3.7(3)
C3 N2 Ni1 N1 20.6(2)
C6 N2 Ni1 N1 -169.0(3)
C3 N2 Ni1 N4 -72.2(9)
C6 N2 Ni1 N4 98.2(8)
C13 N4 Ni1 N3 21.9(2)
C18 N4 Ni1 N3 -167.1(2)
C13 N4 Ni1 N1 -165.5(2)
C18 N4 Ni1 N1 5.6(2)
C13 N4 Ni1 N2 -72.7(9)
C18 N4 Ni1 N2 98.4(8)
O2 C47 O1 C48 6.6(5)
C15 C47 O1 C48 -169.6(3)
C49 C48 O1 C47 149.7(3)

loop_
_platon_squeeze_void_nr
_platon_squeeze_void_average_x
_platon_squeeze_void_average_y
_platon_squeeze_void_average_z
_platon_squeeze_void_volume
_platon_squeeze_void_count_electrons
1 0.250 -0.015 0.750 479 112
2 0.750 -0.012 0.250 479 112
